data_2226446
loop_
_publ_author_name
'Roopan, S. Mohana'
'Khan, F. Nawaz'
'Kone, Sriramakrishnaswamy'
'Hathwar, Venkatesha R.'
'Akkurt, Mehmet'

_publ_section_title
;
 3-[(2-Chloro-6-methylquinolin-3-yl)methyl]quinazolin-4(3<i>H</i>)-one
;
_journal_coeditor_code GK2276
_journal_issue 7
_journal_name_full 'Acta Crystallographica Section E'
_journal_page_first o1545
_journal_paper_doi 10.1107/S1600536810020830
_journal_volume 66
_journal_year 2010
_chemical_formula_iupac 'C19 H14 Cl N3 O'
_chemical_formula_moiety 'C19 H14 Cl N3 O'
_chemical_formula_sum 'C19 H14 Cl N3 O'
_chemical_formula_weight 335.78
_chemical_name_systematic
;
3-[(2-Chloro-6-methylquinolin-3-yl)methyl]quinazolin-4(3<i>H</i>)-one
;
_space_group_IT_number 14
_symmetry_cell_setting monoclinic
_symmetry_space_group_name_Hall '-P 2ybc'
_symmetry_space_group_name_H-M 'P 1 21/c 1'
_atom_sites_solution_hydrogens geom
_atom_sites_solution_primary direct
_atom_sites_solution_secondary difmap
_cell_angle_alpha 90
_cell_angle_beta 102.1500(17)
_cell_angle_gamma 90
_cell_formula_units_Z 4
_cell_length_a 7.86728(14)
_cell_length_b 14.7098(3)
_cell_length_c 13.7055(3)
_cell_measurement_reflns_used 1326
_cell_measurement_temperature 295(2)
_cell_measurement_theta_max 20.65
_cell_measurement_theta_min 1.98
_cell_volume 1550.56(5)
_computing_cell_refinement 'CrysAlis Pro (Oxford Diffraction, 2009)'
_computing_data_collection 'CrysAlis Pro (Oxford Diffraction, 2009)'
_computing_data_reduction 'CrysAlis Pro (Oxford Diffraction, 2009)'
_computing_molecular_graphics 'ORTEP-3 (Farrugia, 1997)'
_computing_publication_material 'WinGX (Farrugia, 1999)'
_computing_structure_refinement 'SHELXL97 (Sheldrick, 2008)'
_computing_structure_solution 'SHELXS97  (Sheldrick, 2008)'
_diffrn_ambient_temperature 295(2)
_diffrn_measured_fraction_theta_full 1.000
_diffrn_measured_fraction_theta_max 1.000
_diffrn_measurement_device_type 'Oxford Diffraction Xcalibur E CCD'
_diffrn_measurement_method '\w scans'
_diffrn_radiation_monochromator graphite
_diffrn_radiation_source 'Enhance (Mo) X-ray Source'
_diffrn_radiation_type MoK\a
_diffrn_radiation_wavelength 0.71073
_diffrn_reflns_av_R_equivalents 0.0257
_diffrn_reflns_av_sigmaI/netI 0.0202
_diffrn_reflns_limit_h_max 9
_diffrn_reflns_limit_h_min -9
_diffrn_reflns_limit_k_max 18
_diffrn_reflns_limit_k_min -18
_diffrn_reflns_limit_l_max 16
_diffrn_reflns_limit_l_min -16
_diffrn_reflns_number 15755
_diffrn_reflns_reduction_process
;
;
_diffrn_reflns_theta_full 26.00
_diffrn_reflns_theta_max 26.00
_diffrn_reflns_theta_min 2.65
_exptl_absorpt_coefficient_mu 0.257
_exptl_absorpt_correction_T_max 0.960
_exptl_absorpt_correction_T_min 0.938
_exptl_absorpt_correction_type multi-scan
_exptl_absorpt_process_details '(CrysAlis Pro; Oxford Diffraction, 2009)'
_exptl_crystal_colour colourless
_exptl_crystal_density_diffrn 1.438
_exptl_crystal_density_method 'Not Measured'
_exptl_crystal_description needle
_exptl_crystal_F_000 696
_exptl_crystal_size_max 0.25
_exptl_crystal_size_mid 0.21
_exptl_crystal_size_min 0.16
_refine_diff_density_max 0.176
_refine_diff_density_min -0.194
_refine_ls_extinction_coef 0.0123(15)
_refine_ls_extinction_expression FC^*^=KFC[1+0.001XFC^2^\L^3^/SIN(2\Q)]^-1/4^
_refine_ls_extinction_method 'SHELXL97 (Sheldrick, 2008)'
_refine_ls_goodness_of_fit_ref 1.135
_refine_ls_hydrogen_treatment constr
_refine_ls_matrix_type full
_refine_ls_number_parameters 219
_refine_ls_number_reflns 3048
_refine_ls_number_restraints 0
_refine_ls_restrained_S_all 1.135
_refine_ls_R_factor_all 0.0449
_refine_ls_R_factor_gt 0.0335
_refine_ls_shift/su_max 0.001
_refine_ls_shift/su_mean 0.000
_refine_ls_structure_factor_coef Fsqd
_refine_ls_weighting_details 'calc w=1/[\s^2^(Fo^2^)+(0.0511P)^2^+0.0739P] where P=(Fo^2^+2Fc^2^)/3'
_refine_ls_weighting_scheme calc
_refine_ls_wR_factor_gt 0.0932
_refine_ls_wR_factor_ref 0.0964
_reflns_number_gt 2417
_reflns_number_total 3048
_reflns_threshold_expression I>2\s(I)
_cod_data_source_file gk2276.cif
_cod_data_source_block I
_cod_original_sg_symbol_H-M 'P 21/c'
_cod_database_code 2226446
_cod_database_fobs_code 2226446

loop_
_symmetry_equiv_pos_site_id
_symmetry_equiv_pos_as_xyz
1 x,y,z
2 -x,1/2+y,1/2-z
3 -x,-y,-z
4 x,1/2-y,1/2+z

loop_
_atom_site_aniso_label
_atom_site_aniso_U_11
_atom_site_aniso_U_22
_atom_site_aniso_U_33
_atom_site_aniso_U_12
_atom_site_aniso_U_13
_atom_site_aniso_U_23
Cl1 0.0554(3) 0.0545(3) 0.0522(3) -0.0078(2) 0.0032(2) -0.0056(2)
O1 0.0623(7) 0.0417(7) 0.0540(7) -0.0106(5) -0.0034(5) -0.0054(5)
N1 0.0375(7) 0.0482(8) 0.0363(7) 0.0036(6) 0.0060(5) -0.0013(6)
N2 0.0353(6) 0.0375(7) 0.0368(6) -0.0034(5) 0.0059(5) 0.0015(5)
N3 0.0483(8) 0.0392(8) 0.0451(7) -0.0082(6) 0.0021(6) 0.0015(6)
C1 0.0316(7) 0.0426(9) 0.0422(8) 0.0051(6) 0.0068(6) -0.0016(7)
C2 0.0347(8) 0.0412(9) 0.0377(8) 0.0094(6) 0.0110(6) 0.0016(6)
C3 0.0442(8) 0.0435(9) 0.0320(7) 0.0103(7) 0.0109(6) -0.0005(6)
C4 0.0365(8) 0.0397(8) 0.0347(7) 0.0109(6) 0.0100(6) 0.0001(6)
C5 0.0440(8) 0.0446(9) 0.0361(8) 0.0083(7) 0.0105(6) -0.0042(7)
C6 0.0358(8) 0.0401(9) 0.0468(9) 0.0088(6) 0.0128(6) 0.0002(7)
C7 0.0449(9) 0.0495(10) 0.0467(9) 0.0038(7) 0.0158(7) 0.0083(7)
C8 0.0439(8) 0.0557(10) 0.0341(8) 0.0024(7) 0.0096(6) 0.0028(7)
C9 0.0326(7) 0.0436(9) 0.0369(8) 0.0087(6) 0.0099(6) 0.0007(6)
C10 0.0519(10) 0.0455(10) 0.0604(10) 0.0026(8) 0.0169(8) -0.0015(8)
C11 0.0436(9) 0.0479(9) 0.0436(8) 0.0035(7) 0.0152(7) 0.0017(7)
C12 0.0430(8) 0.0383(8) 0.0317(7) -0.0078(7) 0.0038(6) 0.0041(6)
C13 0.0392(8) 0.0436(9) 0.0293(7) -0.0041(7) 0.0054(6) 0.0083(6)
C14 0.0414(9) 0.0646(11) 0.0400(9) -0.0059(8) 0.0015(7) 0.0123(8)
C15 0.0433(10) 0.0941(15) 0.0460(10) 0.0117(10) 0.0084(7) 0.0210(10)
C16 0.0701(13) 0.0799(14) 0.0482(10) 0.0341(11) 0.0143(9) 0.0114(10)
C17 0.0739(12) 0.0484(10) 0.0478(10) 0.0125(9) 0.0101(8) 0.0022(8)
C18 0.0475(9) 0.0425(9) 0.0318(7) -0.0007(7) 0.0083(6) 0.0046(6)
C19 0.0386(8) 0.0432(9) 0.0402(8) -0.0114(7) 0.0028(6) 0.0039(7)

loop_
_atom_site_type_symbol
_atom_site_label
_atom_site_fract_x
_atom_site_fract_y
_atom_site_fract_z
_atom_site_U_iso_or_equiv
_atom_site_thermal_displace_type
_atom_site_calc_flag
_atom_site_refinement_flags
_atom_site_occupancy
Cl Cl1 1.05099(5) 0.28142(3) 1.12633(3) 0.0552(2) Uani . . 1.000
O O1 0.60460(15) 0.24457(8) 0.79970(8) 0.0550(4) Uani . . 1.000
N N1 0.90795(14) 0.12379(9) 1.13506(8) 0.0409(4) Uani . . 1.000
N N2 0.82439(14) 0.32871(8) 0.89095(8) 0.0368(4) Uani . . 1.000
N N3 0.79403(17) 0.48498(9) 0.92418(9) 0.0453(4) Uani . . 1.000
C C1 0.94294(18) 0.18353(10) 1.07237(11) 0.0389(5) Uani . . 1.000
C C2 0.90272(18) 0.17726(10) 0.96669(10) 0.0374(5) Uani . . 1.000
C C3 0.82067(18) 0.09933(10) 0.92894(10) 0.0395(5) Uani . . 1.000
C C4 0.77799(17) 0.03094(10) 0.99195(10) 0.0366(4) Uani . . 1.000
C C5 0.69103(18) -0.05001(10) 0.95563(11) 0.0413(5) Uani . . 1.000
C C6 0.64859(18) -0.11435(10) 1.01883(11) 0.0403(5) Uani . . 1.000
C C7 0.6946(2) -0.09747(11) 1.12254(11) 0.0461(5) Uani . . 1.000
C C8 0.77957(19) -0.02054(11) 1.16013(11) 0.0444(5) Uani . . 1.000
C C9 0.82367(17) 0.04583(10) 1.09569(10) 0.0373(5) Uani . . 1.000
C C10 0.5554(2) -0.20015(11) 0.97943(13) 0.0519(6) Uani . . 1.000
C C11 0.9436(2) 0.25093(11) 0.89857(12) 0.0442(5) Uani . . 1.000
C C12 0.65169(19) 0.31653(10) 0.84072(10) 0.0383(4) Uani . . 1.000
C C13 0.54199(18) 0.39518(10) 0.84513(10) 0.0376(5) Uani . . 1.000
C C14 0.3617(2) 0.38997(12) 0.80976(11) 0.0497(6) Uani . . 1.000
C C15 0.2604(2) 0.46424(15) 0.81376(12) 0.0613(7) Uani . . 1.000
C C16 0.3351(3) 0.54611(15) 0.85043(13) 0.0658(7) Uani . . 1.000
C C17 0.5113(2) 0.55297(12) 0.88491(12) 0.0571(6) Uani . . 1.000
C C18 0.61654(19) 0.47690(10) 0.88456(10) 0.0406(5) Uani . . 1.000
C C19 0.88460(19) 0.41208(11) 0.92637(11) 0.0415(5) Uani . . 1.000
H H3 0.79220 0.09100 0.86020 0.0470 Uiso calc R 1.000
H H5 0.66180 -0.06000 0.88710 0.0500 Uiso calc R 1.000
H H7 0.66590 -0.14020 1.16640 0.0550 Uiso calc R 1.000
H H8 0.80880 -0.01170 1.22880 0.0530 Uiso calc R 1.000
H H10A 0.44010 -0.19950 0.99230 0.0780 Uiso calc R 1.000
H H10B 0.61780 -0.25170 1.01190 0.0780 Uiso calc R 1.000
H H10C 0.54880 -0.20420 0.90880 0.0780 Uiso calc R 1.000
H H11A 1.06170 0.27200 0.92330 0.0530 Uiso calc R 1.000
H H11B 0.93730 0.22560 0.83250 0.0530 Uiso calc R 1.000
H H14 0.31130 0.33570 0.78350 0.0600 Uiso calc R 1.000
H H15 0.14040 0.46010 0.79180 0.0740 Uiso calc R 1.000
H H16 0.26500 0.59680 0.85160 0.0790 Uiso calc R 1.000
H H17 0.56050 0.60830 0.90850 0.0690 Uiso calc R 1.000
H H19 1.00250 0.41650 0.95480 0.0500 Uiso calc R 1.000

loop_
_atom_type_symbol
_atom_type_description
_atom_type_scat_dispersion_real
_atom_type_scat_dispersion_imag
_atom_type_scat_source
O O 0.0106 0.0060 'International Tables Vol C Tables 4.2.6.8 and 6.1.1.4'
N N 0.0061 0.0033 'International Tables Vol C Tables 4.2.6.8 and 6.1.1.4'
Cl Cl 0.1484 0.1585 'International Tables Vol C Tables 4.2.6.8 and 6.1.1.4'
H H 0.0000 0.0000 'International Tables Vol C Tables 4.2.6.8 and 6.1.1.4'
C C 0.0033 0.0016 'International Tables Vol C Tables 4.2.6.8 and 6.1.1.4'

loop_
_geom_angle_atom_site_label_1
_geom_angle_atom_site_label_2
_geom_angle_atom_site_label_3
_geom_angle_site_symmetry_1
_geom_angle_site_symmetry_2
_geom_angle_site_symmetry_3
_geom_angle
_geom_angle_publ_flag
C1 N1 C9 . . . 117.14(12) no
C11 N2 C12 . . . 118.32(12) no
C11 N2 C19 . . . 120.35(12) no
C12 N2 C19 . . . 121.18(12) no
C18 N3 C19 . . . 116.34(13) no
Cl1 C1 N1 . . . 115.34(11) no
Cl1 C1 C2 . . . 117.89(11) no
N1 C1 C2 . . . 126.78(14) no
C1 C2 C3 . . . 115.35(13) no
C1 C2 C11 . . . 123.66(13) no
C3 C2 C11 . . . 120.99(13) no
C2 C3 C4 . . . 121.45(13) no
C3 C4 C5 . . . 123.08(13) no
C3 C4 C9 . . . 117.63(13) no
C5 C4 C9 . . . 119.29(13) no
C4 C5 C6 . . . 121.62(13) no
C5 C6 C7 . . . 118.00(14) no
C5 C6 C10 . . . 121.23(14) no
C7 C6 C10 . . . 120.78(14) no
C6 C7 C8 . . . 121.94(14) no
C7 C8 C9 . . . 120.39(14) no
N1 C9 C4 . . . 121.65(13) no
N1 C9 C8 . . . 119.58(12) no
C4 C9 C8 . . . 118.76(13) no
N2 C11 C2 . . . 112.79(12) no
O1 C12 N2 . . . 120.49(14) no
O1 C12 C13 . . . 125.83(14) no
N2 C12 C13 . . . 113.67(12) no
C12 C13 C14 . . . 120.61(14) no
C12 C13 C18 . . . 119.82(13) no
C14 C13 C18 . . . 119.57(14) no
C13 C14 C15 . . . 120.08(16) no
C14 C15 C16 . . . 120.32(17) no
C15 C16 C17 . . . 120.62(19) no
C16 C17 C18 . . . 119.90(17) no
N3 C18 C13 . . . 121.98(13) no
N3 C18 C17 . . . 118.56(14) no
C13 C18 C17 . . . 119.46(14) no
N2 C19 N3 . . . 126.29(14) no
C2 C3 H3 . . . 119.00 no
C4 C3 H3 . . . 119.00 no
C4 C5 H5 . . . 119.00 no
C6 C5 H5 . . . 119.00 no
C6 C7 H7 . . . 119.00 no
C8 C7 H7 . . . 119.00 no
C7 C8 H8 . . . 120.00 no
C9 C8 H8 . . . 120.00 no
C6 C10 H10A . . . 110.00 no
C6 C10 H10B . . . 109.00 no
C6 C10 H10C . . . 109.00 no
H10A C10 H10B . . . 109.00 no
H10A C10 H10C . . . 109.00 no
H10B C10 H10C . . . 109.00 no
N2 C11 H11A . . . 109.00 no
N2 C11 H11B . . . 109.00 no
C2 C11 H11A . . . 109.00 no
C2 C11 H11B . . . 109.00 no
H11A C11 H11B . . . 108.00 no
C13 C14 H14 . . . 120.00 no
C15 C14 H14 . . . 120.00 no
C14 C15 H15 . . . 120.00 no
C16 C15 H15 . . . 120.00 no
C15 C16 H16 . . . 120.00 no
C17 C16 H16 . . . 120.00 no
C16 C17 H17 . . . 120.00 no
C18 C17 H17 . . . 120.00 no
N2 C19 H19 . . . 117.00 no
N3 C19 H19 . . . 117.00 no

loop_
_geom_bond_atom_site_label_1
_geom_bond_atom_site_label_2
_geom_bond_site_symmetry_1
_geom_bond_site_symmetry_2
_geom_bond_distance
_geom_bond_publ_flag
Cl1 C1 . . 1.7545(15) no
O1 C12 . . 1.2191(19) no
N1 C1 . . 1.2984(19) no
N1 C9 . . 1.3767(19) no
N2 C11 . . 1.469(2) no
N2 C12 . . 1.3994(19) no
N2 C19 . . 1.367(2) no
N3 C18 . . 1.393(2) no
N3 C19 . . 1.284(2) no
C1 C2 . . 1.419(2) no
C2 C3 . . 1.363(2) no
C2 C11 . . 1.509(2) no
C3 C4 . . 1.412(2) no
C4 C5 . . 1.411(2) no
C4 C9 . . 1.4084(19) no
C5 C6 . . 1.371(2) no
C6 C7 . . 1.413(2) no
C6 C10 . . 1.502(2) no
C7 C8 . . 1.359(2) no
C8 C9 . . 1.408(2) no
C12 C13 . . 1.452(2) no
C13 C14 . . 1.401(2) no
C13 C18 . . 1.396(2) no
C14 C15 . . 1.360(3) no
C15 C16 . . 1.387(3) no
C16 C17 . . 1.371(3) no
C17 C18 . . 1.393(2) no
C3 H3 . . 0.9300 no
C5 H5 . . 0.9300 no
C7 H7 . . 0.9300 no
C8 H8 . . 0.9300 no
C10 H10A . . 0.9600 no
C10 H10B . . 0.9600 no
C10 H10C . . 0.9600 no
C11 H11A . . 0.9700 no
C11 H11B . . 0.9700 no
C14 H14 . . 0.9300 no
C15 H15 . . 0.9300 no
C16 H16 . . 0.9300 no
C17 H17 . . 0.9300 no
C19 H19 . . 0.9300 no

loop_
_geom_contact_atom_site_label_1
_geom_contact_atom_site_label_2
_geom_contact_distance
_geom_contact_site_symmetry_1
_geom_contact_site_symmetry_2
_geom_contact_publ_flag
Cl1 N2 3.4130(12) . . no
Cl1 C19 3.3776(16) . . no
Cl1 H11A 2.8000 . . no
Cl1 H19 3.0400 . . no
Cl1 H16 3.1300 . 3_667 no
Cl1 H11B 3.1400 . 4_555 no
O1 C2 3.0757(18) . . no
O1 C3 3.0535(18) . . no
O1 H3 2.7300 . . no
O1 H11B 2.5800 . . no
O1 H14 2.6400 . . no
O1 H7 2.7400 . 3_657 no
N2 Cl1 3.4130(12) . . no
N3 C19 3.271(2) . 3_767 no
N1 H15 2.8000 . 4_655 no
N3 H19 2.5100 . 3_767 no
N3 H8 2.7300 . 4_554 no
C1 C5 3.573(2) . 3_757 no
C2 O1 3.0757(18) . . no
C3 O1 3.0535(18) . . no
C3 C9 3.592(2) . 3_757 no
C3 C12 3.572(2) . . no
C4 C4 3.5715(19) . 3_757 no
C4 C6 3.547(2) . 3_657 no
C5 C1 3.572(2) . 3_757 no
C6 C4 3.547(2) . 3_657 no
C9 C3 3.592(2) . 3_757 no
C12 C3 3.572(2) . . no
C16 C18 3.587(2) . 3_667 no
C17 C18 3.539(2) . 3_667 no
C17 C17 3.557(2) . 3_667 no
C18 C17 3.539(2) . 3_667 no
C18 C16 3.587(2) . 3_667 no
C19 N3 3.271(2) . 3_767 no
C19 Cl1 3.3776(16) . . no
C19 C19 3.538(2) . 3_767 no
C1 H10A 2.9700 . 3_657 no
C2 H10A 2.8900 . 3_657 no
C3 H10A 2.9100 . 3_657 no
C4 H10A 3.0500 . 3_657 no
C10 H17 2.9800 . 1_545 no
C12 H10A 3.0700 . 3_657 no
C14 H5 2.7700 . 2_656 no
C15 H5 2.9600 . 2_656 no
C15 H3 2.9900 . 2_656 no
C16 H3 2.9200 . 2_656 no
C18 H8 2.9100 . 4_554 no
C19 H15 3.0800 . 1_655 no
C19 H19 3.0300 . 3_767 no
C19 H8 3.0300 . 4_554 no
H3 O1 2.7300 . . no
H3 H5 2.5100 . . no
H3 H11B 2.3600 . . no
H3 C15 2.9900 . 2_646 no
H3 C16 2.9200 . 2_646 no
H5 H3 2.5100 . . no
H5 H10C 2.3400 . . no
H5 C14 2.7700 . 2_646 no
H5 C15 2.9600 . 2_646 no
H7 O1 2.7400 . 3_657 no
H8 N3 2.7300 . 4_555 no
H8 C18 2.9100 . 4_555 no
H8 C19 3.0300 . 4_555 no
H10A C1 2.9700 . 3_657 no
H10A C2 2.8900 . 3_657 no
H10A C3 2.9100 . 3_657 no
H10A C4 3.0500 . 3_657 no
H10A C12 3.0700 . 3_657 no
H10B H17 2.4900 . 1_545 no
H10B H11A 2.5100 . 3_757 no
H10C H5 2.3400 . . no
H11A Cl1 2.8000 . . no
H11A H19 2.2400 . . no
H11A H10B 2.5100 . 3_757 no
H11B O1 2.5800 . . no
H11B H3 2.3600 . . no
H11B Cl1 3.1400 . 4_554 no
H14 O1 2.6400 . . no
H15 C19 3.0800 . 1_455 no
H15 N1 2.8000 . 4_454 no
H16 Cl1 3.1300 . 3_667 no
H17 C10 2.9800 . 1_565 no
H17 H10B 2.4900 . 1_565 no
H19 Cl1 3.0400 . . no
H19 H11A 2.2400 . . no
H19 N3 2.5100 . 3_767 no
H19 C19 3.0300 . 3_767 no

loop_
_geom_hbond_atom_site_label_D
_geom_hbond_atom_site_label_H
_geom_hbond_atom_site_label_A
_geom_hbond_site_symmetry_A
_geom_hbond_distance_DH
_geom_hbond_distance_HA
_geom_hbond_distance_DA
_geom_hbond_angle_DHA
_geom_hbond_publ_flag
C19 H19 N3 3_767 0.93 2.51 3.271(2) 139 yes
C8 H8 Cg2 4_555 0.93 2.89 3.6598(16) 142 yes
C10 H10A Cg1 3_657 0.96 2.68 3.5189(17) 146 yes

loop_
_geom_torsion_atom_site_label_1
_geom_torsion_atom_site_label_2
_geom_torsion_atom_site_label_3
_geom_torsion_atom_site_label_4
_geom_torsion_site_symmetry_1
_geom_torsion_site_symmetry_2
_geom_torsion_site_symmetry_3
_geom_torsion_site_symmetry_4
_geom_torsion
_geom_torsion_publ_flag
C9 N1 C1 Cl1 . . . . -179.80(10) no
C9 N1 C1 C2 . . . . 0.3(2) no
C1 N1 C9 C4 . . . . 0.4(2) no
C1 N1 C9 C8 . . . . -178.82(13) no
C12 N2 C11 C2 . . . . -69.62(16) no
C19 N2 C11 C2 . . . . 114.68(14) no
C11 N2 C12 O1 . . . . -4.0(2) no
C11 N2 C12 C13 . . . . 174.94(12) no
C19 N2 C12 O1 . . . . 171.64(13) no
C19 N2 C12 C13 . . . . -9.40(18) no
C11 N2 C19 N3 . . . . -179.97(14) no
C12 N2 C19 N3 . . . . 4.5(2) no
C19 N3 C18 C13 . . . . -2.9(2) no
C19 N3 C18 C17 . . . . 176.95(14) no
C18 N3 C19 N2 . . . . 2.1(2) no
Cl1 C1 C2 C3 . . . . 179.26(11) no
Cl1 C1 C2 C11 . . . . -1.6(2) no
N1 C1 C2 C3 . . . . -0.8(2) no
N1 C1 C2 C11 . . . . 178.31(14) no
C1 C2 C3 C4 . . . . 0.7(2) no
C11 C2 C3 C4 . . . . -178.43(14) no
C1 C2 C11 N2 . . . . -75.60(18) no
C3 C2 C11 N2 . . . . 103.49(16) no
C2 C3 C4 C5 . . . . 179.10(14) no
C2 C3 C4 C9 . . . . -0.2(2) no
C3 C4 C5 C6 . . . . -178.76(14) no
C9 C4 C5 C6 . . . . 0.5(2) no
C3 C4 C9 N1 . . . . -0.4(2) no
C3 C4 C9 C8 . . . . 178.79(13) no
C5 C4 C9 N1 . . . . -179.72(13) no
C5 C4 C9 C8 . . . . -0.5(2) no
C4 C5 C6 C7 . . . . 0.0(2) no
C4 C5 C6 C10 . . . . 179.76(14) no
C5 C6 C7 C8 . . . . -0.5(2) no
C10 C6 C7 C8 . . . . 179.74(15) no
C6 C7 C8 C9 . . . . 0.5(2) no
C7 C8 C9 N1 . . . . 179.26(14) no
C7 C8 C9 C4 . . . . 0.1(2) no
O1 C12 C13 C14 . . . . 7.1(2) no
O1 C12 C13 C18 . . . . -172.61(14) no
N2 C12 C13 C14 . . . . -171.76(13) no
N2 C12 C13 C18 . . . . 8.50(19) no
C12 C13 C14 C15 . . . . -179.62(14) no
C18 C13 C14 C15 . . . . 0.1(2) no
C12 C13 C18 N3 . . . . -2.7(2) no
C12 C13 C18 C17 . . . . 177.48(13) no
C14 C13 C18 N3 . . . . 177.54(13) no
C14 C13 C18 C17 . . . . -2.3(2) no
C13 C14 C15 C16 . . . . 1.7(2) no
C14 C15 C16 C17 . . . . -1.3(3) no
C15 C16 C17 C18 . . . . -0.9(3) no
C16 C17 C18 N3 . . . . -177.16(15) no
C16 C17 C18 C13 . . . . 2.7(2) no

loop_
_cod_related_entry_id
_cod_related_entry_database
_cod_related_entry_code
1 ChemSpider 24745224
